data_2015183
loop_
_publ_author_name
'Ilia A. Guzei'
'Robert W. McGaff'
'Heidi M. Kieler'

_publ_section_title
;
 Why magnesium is five-coordinate in
 methanol(phthalocyaninato)magnesium(II)
;
_journal_coeditor_code RB1016
_journal_issue 11
_journal_name_full 'Acta Crystallographica Section C'
_journal_page_first m472
_journal_page_last m475
_journal_paper_doi 10.1107/S0108270105029732
_journal_volume 61
_journal_year 2005
_chemical_formula_iupac '[Mg (C32 H16 N8) (C H4 O)]'
_chemical_formula_moiety 'C33 H20 Mg N8 O'
_chemical_formula_sum 'C33 H20 Mg N8 O'
_chemical_formula_weight 568.88
_chemical_name_systematic
;
  ?
;
_space_group_IT_number 14
_symmetry_cell_setting monoclinic
_symmetry_space_group_name_Hall '-P 2ybc'
_symmetry_space_group_name_H-M 'P 1 21/c 1'
_atom_sites_solution_hydrogens geom
_atom_sites_solution_primary direct
_atom_sites_solution_secondary difmap
_audit_creation_method SHELXL-97
_cell_angle_alpha 90.00
_cell_angle_beta 100.103(2)
_cell_angle_gamma 90.00
_cell_formula_units_Z 4
_cell_length_a 13.1896(10)
_cell_length_b 24.3104(18)
_cell_length_c 8.0185(6)
_cell_measurement_reflns_used 5952
_cell_measurement_temperature 100(2)
_cell_measurement_theta_max 26.39
_cell_measurement_theta_min 1.78
_cell_volume 2531.2(3)
_computing_cell_refinement 'SAINT (Bruker, 2003)'
_computing_data_collection 'SMART (Bruker, 2003)'
_computing_data_reduction SAINT
_computing_molecular_graphics SHELXTL
_computing_publication_material SHELXTL
_computing_structure_refinement SHELXTL
_computing_structure_solution 'SHELXTL (Bruker, 2003)'
_diffrn_ambient_temperature 100(2)
_diffrn_measured_fraction_theta_full 0.997
_diffrn_measured_fraction_theta_max 0.997
_diffrn_measurement_device_type 'Bruker SMART 1000 CCD area-detector'
_diffrn_measurement_method '0.30\% \w scans'
_diffrn_radiation_monochromator graphite
_diffrn_radiation_source 'fine-focus sealed tube'
_diffrn_radiation_type Mo-K\a
_diffrn_radiation_wavelength 0.71073
_diffrn_reflns_av_R_equivalents 0.0397
_diffrn_reflns_av_sigmaI/netI 0.0383
_diffrn_reflns_limit_h_max 16
_diffrn_reflns_limit_h_min -16
_diffrn_reflns_limit_k_max 30
_diffrn_reflns_limit_k_min -30
_diffrn_reflns_limit_l_max 9
_diffrn_reflns_limit_l_min -10
_diffrn_reflns_number 20390
_diffrn_reflns_theta_full 26.39
_diffrn_reflns_theta_max 26.39
_diffrn_reflns_theta_min 1.78
_diffrn_standards_number 0
_exptl_absorpt_coefficient_mu 0.118
_exptl_absorpt_correction_T_max 0.9768
_exptl_absorpt_correction_T_min 0.9477
_exptl_absorpt_correction_type multi-scan
_exptl_absorpt_process_details
;
(SADABS; Bruker, 2003)
;
_exptl_crystal_colour purple
_exptl_crystal_density_diffrn 1.493
_exptl_crystal_density_method 'not measured'
_exptl_crystal_description block
_exptl_crystal_F_000 1176
_exptl_crystal_size_max 0.46
_exptl_crystal_size_mid 0.27
_exptl_crystal_size_min 0.20
_refine_diff_density_max 0.350
_refine_diff_density_min -0.252
_refine_ls_extinction_method none
_refine_ls_goodness_of_fit_ref 1.007
_refine_ls_hydrogen_treatment mixed
_refine_ls_matrix_type full
_refine_ls_number_parameters 392
_refine_ls_number_reflns 5168
_refine_ls_number_restraints 0
_refine_ls_restrained_S_all 1.007
_refine_ls_R_factor_all 0.0655
_refine_ls_R_factor_gt 0.0430
_refine_ls_shift/su_max 0.001
_refine_ls_shift/su_mean 0.000
_refine_ls_structure_factor_coef Fsqd
_refine_ls_weighting_details 'calc w=1/[\s^2^(Fo^2^)+(0.0688P)^2^+0.9057P] where P=(Fo^2^+2Fc^2^)/3'
_refine_ls_weighting_scheme calc
_refine_ls_wR_factor_gt 0.1059
_refine_ls_wR_factor_ref 0.1195
_reflns_number_gt 3871
_reflns_number_total 5168
_reflns_threshold_expression I>2\s(I)
_cod_data_source_file rb1016.cif
_cod_data_source_block I
_cod_depositor_comments
;
The following automatic conversions were performed:
'_symmetry_cell_setting' value 'Monoclinic' changed to 'monoclinic'
according to '/home/saulius/struct/CIF-dictionaries/cif_core.dic'
dictionary named 'cif_core.dic' version 2.4.1 from 2010-06-29.

Automatic conversion script
Id: cif_fix_enum 1527 2010-12-29 10:47:43Z saulius 

The following automatic conversions were performed:

'_symmetry_cell_setting' value 'Monoclinic' changed to 'monoclinic'
according to /home/saulius/struct/CIF-dictionaries/cif_core.dic
dictionary named 'cif_core.dic' version 2.4.1 from 2010-06-29.

Automatic conversion script
Id: cif_fix_values 1715 2011-07-08 13:25:40Z adriana 
;
_cod_original_sg_symbol_Hall '-P 2ybc '
_cod_original_sg_symbol_H-M 'P 21/c'
_cod_database_code 2015183
_cod_database_fobs_code 2015183

loop_
_symmetry_equiv_pos_as_xyz
'x, y, z'
'-x, y+1/2, -z+1/2'
'-x, -y, -z'
'x, -y-1/2, z-1/2'

loop_
_atom_site_label
_atom_site_fract_x
_atom_site_fract_y
_atom_site_fract_z
_atom_site_U_iso_or_equiv
_atom_site_adp_type
_atom_site_calc_flag
_atom_site_refinement_flags
_atom_site_occupancy
_atom_site_disorder_assembly
_atom_site_disorder_group
_atom_site_type_symbol
Mg1 0.01263(4) 0.42395(2) 0.17324(7) 0.01181(16) Uani d . 1 . . Mg
O1 0.00808(10) 0.37909(6) 0.38578(17) 0.0178(3) Uani d . 1 . . O
H1 0.0052(16) 0.3999(9) 0.467(3) 0.021 Uiso d . 1 . . H
N1 0.12493(12) 0.38546(6) 0.07293(19) 0.0143(3) Uani d . 1 . . N
N2 0.02388(12) 0.31752(6) -0.10717(19) 0.0151(3) Uani d . 1 . . N
N3 -0.08887(12) 0.38388(6) -0.00637(19) 0.0145(3) Uani d . 1 . . N
N4 -0.24471(12) 0.43209(6) 0.03072(19) 0.0149(3) Uani d . 1 . . N
N5 -0.09741(12) 0.48191(6) 0.18377(19) 0.0140(3) Uani d . 1 . . N
N6 0.00312(12) 0.55100(6) 0.35670(19) 0.0142(3) Uani d . 1 . . N
N7 0.11588(12) 0.48373(6) 0.26114(19) 0.0143(3) Uani d . 1 . . N
N8 0.27234(12) 0.43687(6) 0.21665(19) 0.0147(3) Uani d . 1 . . N
C1 0.22766(14) 0.39533(8) 0.1219(2) 0.0147(4) Uani d . 1 . . C
C2 0.28603(15) 0.35287(8) 0.0514(2) 0.0158(4) Uani d . 1 . . C
C3 0.39146(15) 0.34428(8) 0.0607(2) 0.0173(4) Uani d . 1 . . C
H3 0.4407 0.3682 0.1241 0.021 Uiso calc R 1 . . H
C4 0.42155(15) 0.29966(8) -0.0257(2) 0.0200(4) Uani d . 1 . . C
H4 0.4929 0.2927 -0.0209 0.024 Uiso calc R 1 . . H
C5 0.34946(16) 0.26449(8) -0.1202(3) 0.0213(4) Uani d . 1 . . C
H5 0.3727 0.2340 -0.1774 0.026 Uiso calc R 1 . . H
C6 0.24449(16) 0.27332(8) -0.1317(2) 0.0199(4) Uani d . 1 . . C
H6 0.1954 0.2498 -0.1971 0.024 Uiso calc R 1 . . H
C7 0.21381(14) 0.31792(8) -0.0438(2) 0.0156(4) Uani d . 1 . . C
C8 0.11232(14) 0.33995(8) -0.0296(2) 0.0150(4) Uani d . 1 . . C
C9 -0.06861(15) 0.33875(8) -0.0969(2) 0.0151(4) Uani d . 1 . . C
C10 -0.16595(15) 0.31526(8) -0.1838(2) 0.0160(4) Uani d . 1 . . C
C11 -0.19071(15) 0.27026(8) -0.2905(2) 0.0191(4) Uani d . 1 . . C
H11 -0.1384 0.2480 -0.3236 0.023 Uiso calc R 1 . . H
C12 -0.29409(16) 0.25890(8) -0.3468(3) 0.0223(5) Uani d . 1 . . C
H12 -0.3128 0.2280 -0.4180 0.027 Uiso calc R 1 . . H
C13 -0.37175(15) 0.29219(8) -0.3008(3) 0.0216(4) Uani d . 1 . . C
H13 -0.4420 0.2833 -0.3407 0.026 Uiso calc R 1 . . H
C14 -0.34733(15) 0.33761(8) -0.1982(2) 0.0179(4) Uani d . 1 . . C
H14 -0.3996 0.3605 -0.1683 0.021 Uiso calc R 1 . . H
C15 -0.24385(15) 0.34872(8) -0.1403(2) 0.0155(4) Uani d . 1 . . C
C16 -0.19309(14) 0.39184(8) -0.0306(2) 0.0148(4) Uani d . 1 . . C
C17 -0.20031(14) 0.47316(8) 0.1270(2) 0.0146(4) Uani d . 1 . . C
C18 -0.25977(15) 0.51609(8) 0.1907(2) 0.0150(4) Uani d . 1 . . C
C19 -0.36562(15) 0.52409(8) 0.1716(2) 0.0173(4) Uani d . 1 . . C
H19 -0.4127 0.5000 0.1044 0.021 Uiso calc R 1 . . H
C20 -0.39955(15) 0.56858(8) 0.2545(2) 0.0186(4) Uani d . 1 . . C
H20 -0.4714 0.5750 0.2444 0.022 Uiso calc R 1 . . H
C21 -0.33024(15) 0.60408(8) 0.3524(2) 0.0192(4) Uani d . 1 . . C
H21 -0.3558 0.6342 0.4081 0.023 Uiso calc R 1 . . H
C22 -0.22441(15) 0.59628(8) 0.3703(2) 0.0173(4) Uani d . 1 . . C
H22 -0.1776 0.6208 0.4363 0.021 Uiso calc R 1 . . H
C23 -0.18919(14) 0.55145(8) 0.2884(2) 0.0148(4) Uani d . 1 . . C
C24 -0.08638(14) 0.52854(7) 0.2797(2) 0.0136(4) Uani d . 1 . . C
C25 0.09687(14) 0.53015(8) 0.3460(2) 0.0139(4) Uani d . 1 . . C
C26 0.19466(14) 0.55515(8) 0.4270(2) 0.0142(4) Uani d . 1 . . C
C27 0.22174(15) 0.60054(8) 0.5311(2) 0.0169(4) Uani d . 1 . . C
H27 0.1704 0.6238 0.5628 0.020 Uiso calc R 1 . . H
C28 0.32541(15) 0.61099(8) 0.5873(2) 0.0193(4) Uani d . 1 . . C
H28 0.3450 0.6413 0.6606 0.023 Uiso calc R 1 . . H
C29 0.40196(15) 0.57780(8) 0.5384(2) 0.0190(4) Uani d . 1 . . C
H29 0.4725 0.5863 0.5772 0.023 Uiso calc R 1 . . H
C30 0.37577(15) 0.53276(8) 0.4339(2) 0.0164(4) Uani d . 1 . . C
H30 0.4273 0.5102 0.3998 0.020 Uiso calc R 1 . . H
C31 0.27202(14) 0.52153(8) 0.3805(2) 0.0148(4) Uani d . 1 . . C
C32 0.22076(14) 0.47703(8) 0.2781(2) 0.0145(4) Uani d . 1 . . C
C33 0.01175(16) 0.32099(8) 0.4149(3) 0.0234(5) Uani d . 1 . . C
H33A 0.0257 0.3021 0.3134 0.035 Uiso calc R 1 . . H
H33B -0.0545 0.3085 0.4406 0.035 Uiso calc R 1 . . H
H33C 0.0666 0.3126 0.5107 0.035 Uiso calc R 1 . . H

loop_
_atom_site_aniso_label
_atom_site_aniso_U_11
_atom_site_aniso_U_22
_atom_site_aniso_U_33
_atom_site_aniso_U_12
_atom_site_aniso_U_13
_atom_site_aniso_U_23
Mg1 0.0087(3) 0.0149(3) 0.0121(3) 0.0009(2) 0.0027(2) -0.0034(2)
O1 0.0218(7) 0.0168(7) 0.0156(7) 0.0002(6) 0.0059(6) -0.0024(6)
N1 0.0152(8) 0.0155(8) 0.0130(8) 0.0003(6) 0.0046(6) -0.0009(6)
N2 0.0172(9) 0.0159(8) 0.0132(8) 0.0014(6) 0.0053(6) 0.0003(6)
N3 0.0138(8) 0.0169(8) 0.0136(8) 0.0015(6) 0.0043(6) -0.0009(6)
N4 0.0149(8) 0.0185(9) 0.0115(8) 0.0018(6) 0.0031(6) 0.0005(6)
N5 0.0147(8) 0.0163(8) 0.0113(8) 0.0003(6) 0.0033(6) -0.0002(6)
N6 0.0146(8) 0.0170(8) 0.0115(8) 0.0001(6) 0.0040(6) 0.0000(6)
N7 0.0151(8) 0.0161(8) 0.0123(8) 0.0014(6) 0.0040(6) 0.0008(6)
N8 0.0150(8) 0.0167(8) 0.0133(8) 0.0009(6) 0.0052(6) 0.0004(6)
C1 0.0136(9) 0.0175(10) 0.0136(9) 0.0009(7) 0.0040(7) 0.0029(7)
C2 0.0191(10) 0.0170(10) 0.0125(9) 0.0021(8) 0.0064(7) 0.0035(7)
C3 0.0178(10) 0.0218(10) 0.0131(9) 0.0016(8) 0.0049(7) 0.0048(8)
C4 0.0165(10) 0.0240(11) 0.0213(10) 0.0052(8) 0.0082(8) 0.0056(8)
C5 0.0259(11) 0.0201(11) 0.0208(11) 0.0052(8) 0.0122(8) 0.0000(8)
C6 0.0237(11) 0.0177(10) 0.0197(10) -0.0008(8) 0.0076(8) -0.0010(8)
C7 0.0171(10) 0.0165(10) 0.0146(9) 0.0012(8) 0.0067(7) 0.0037(8)
C8 0.0182(10) 0.0166(9) 0.0116(9) 0.0001(8) 0.0063(7) 0.0015(7)
C9 0.0190(10) 0.0151(9) 0.0115(9) -0.0002(8) 0.0038(7) 0.0025(7)
C10 0.0194(10) 0.0167(10) 0.0122(9) -0.0005(8) 0.0035(7) 0.0024(7)
C11 0.0226(11) 0.0183(10) 0.0167(10) 0.0022(8) 0.0042(8) -0.0002(8)
C12 0.0240(11) 0.0198(11) 0.0215(11) -0.0034(8) -0.0004(8) -0.0052(8)
C13 0.0163(10) 0.0252(11) 0.0216(10) -0.0035(8) -0.0018(8) -0.0013(9)
C14 0.0155(10) 0.0210(10) 0.0169(10) 0.0013(8) 0.0024(8) 0.0016(8)
C15 0.0192(10) 0.0154(10) 0.0115(9) 0.0008(8) 0.0019(7) 0.0031(7)
C16 0.0150(10) 0.0190(10) 0.0106(9) -0.0007(8) 0.0023(7) 0.0027(7)
C17 0.0152(10) 0.0185(10) 0.0109(9) 0.0021(8) 0.0047(7) 0.0031(7)
C18 0.0176(10) 0.0168(10) 0.0112(9) 0.0015(8) 0.0044(7) 0.0043(7)
C19 0.0157(10) 0.0194(10) 0.0170(10) 0.0022(8) 0.0038(8) 0.0038(8)
C20 0.0149(10) 0.0228(11) 0.0195(10) 0.0055(8) 0.0067(8) 0.0058(8)
C21 0.0229(11) 0.0193(10) 0.0173(10) 0.0074(8) 0.0085(8) 0.0034(8)
C22 0.0206(10) 0.0187(10) 0.0131(9) 0.0025(8) 0.0041(8) 0.0015(8)
C23 0.0149(10) 0.0194(10) 0.0107(9) 0.0038(8) 0.0037(7) 0.0048(7)
C24 0.0162(10) 0.0153(9) 0.0102(9) 0.0021(7) 0.0043(7) 0.0012(7)
C25 0.0177(10) 0.0149(9) 0.0101(9) 0.0005(7) 0.0049(7) 0.0020(7)
C26 0.0159(10) 0.0169(9) 0.0103(9) -0.0001(8) 0.0039(7) 0.0031(7)
C27 0.0204(10) 0.0158(10) 0.0158(10) 0.0002(8) 0.0068(8) 0.0013(8)
C28 0.0228(11) 0.0200(10) 0.0154(10) -0.0043(8) 0.0040(8) -0.0021(8)
C29 0.0148(10) 0.0243(11) 0.0178(10) -0.0041(8) 0.0026(8) 0.0011(8)
C30 0.0145(10) 0.0190(10) 0.0164(9) 0.0013(8) 0.0049(7) 0.0009(8)
C31 0.0164(10) 0.0171(10) 0.0118(9) 0.0006(8) 0.0046(7) 0.0035(7)
C32 0.0146(10) 0.0184(10) 0.0110(9) 0.0007(7) 0.0039(7) 0.0038(7)
C33 0.0258(12) 0.0178(10) 0.0264(11) -0.0006(9) 0.0040(9) -0.0007(9)

loop_
_atom_type_symbol
_atom_type_description
_atom_type_scat_dispersion_real
_atom_type_scat_dispersion_imag
_atom_type_scat_source
C C 0.0033 0.0016 'International Tables Vol C Tables 4.2.6.8 and 6.1.1.4'
H H 0.0000 0.0000 'International Tables Vol C Tables 4.2.6.8 and 6.1.1.4'
N N 0.0061 0.0033 'International Tables Vol C Tables 4.2.6.8 and 6.1.1.4'
O O 0.0106 0.0060 'International Tables Vol C Tables 4.2.6.8 and 6.1.1.4'
Mg Mg 0.0486 0.0363 'International Tables Vol C Tables 4.2.6.8 and 6.1.1.4'

loop_
_geom_angle_atom_site_label_1
_geom_angle_atom_site_label_2
_geom_angle_atom_site_label_3
_geom_angle
N7 Mg1 O1 102.09(6)
N7 Mg1 N1 88.62(7)
O1 Mg1 N1 102.44(6)
N7 Mg1 N3 154.96(7)
O1 Mg1 N3 102.94(6)
N1 Mg1 N3 86.23(6)
N7 Mg1 N5 85.98(7)
O1 Mg1 N5 102.15(6)
N1 Mg1 N5 155.41(7)
N3 Mg1 N5 88.59(7)
C33 O1 Mg1 131.39(12)
C33 O1 H1 118.4(15)
Mg1 O1 H1 110.2(15)
C1 N1 C8 108.93(15)
C1 N1 Mg1 124.11(12)
C8 N1 Mg1 126.04(13)
C8 N2 C9 122.89(16)
C9 N3 C16 108.86(15)
C9 N3 Mg1 126.46(13)
C16 N3 Mg1 123.56(12)
C17 N4 C16 124.18(17)
C24 N5 C17 108.55(15)
C24 N5 Mg1 126.35(13)
C17 N5 Mg1 123.41(12)
C24 N6 C25 123.77(16)
C25 N7 C32 108.59(15)
C25 N7 Mg1 126.47(13)
C32 N7 Mg1 123.42(12)
C32 N8 C1 124.10(16)
N8 C1 N1 127.81(17)
N8 C1 C2 122.97(17)
N1 C1 C2 109.20(16)
C3 C2 C7 121.00(17)
C3 C2 C1 132.36(18)
C7 C2 C1 106.61(16)
C4 C3 C2 117.51(18)
C4 C3 H3 121.2
C2 C3 H3 121.2
C3 C4 C5 121.57(18)
C3 C4 H4 119.2
C5 C4 H4 119.2
C6 C5 C4 121.11(18)
C6 C5 H5 119.4
C4 C5 H5 119.4
C5 C6 C7 117.54(18)
C5 C6 H6 121.2
C7 C6 H6 121.2
C6 C7 C2 121.26(18)
C6 C7 C8 132.48(18)
C2 C7 C8 106.23(16)
N2 C8 N1 127.73(17)
N2 C8 C7 123.28(17)
N1 C8 C7 108.99(16)
N2 C9 N3 127.32(17)
N2 C9 C10 123.49(17)
N3 C9 C10 109.19(16)
C11 C10 C15 120.40(18)
C11 C10 C9 133.66(18)
C15 C10 C9 105.94(16)
C12 C11 C10 117.91(19)
C12 C11 H11 121.0
C10 C11 H11 121.0
C11 C12 C13 121.35(18)
C11 C12 H12 119.3
C13 C12 H12 119.3
C14 C13 C12 120.84(19)
C14 C13 H13 119.6
C12 C13 H13 119.6
C13 C14 C15 117.89(18)
C13 C14 H14 121.1
C15 C14 H14 121.1
C14 C15 C10 121.59(18)
C14 C15 C16 131.60(18)
C10 C15 C16 106.81(16)
N4 C16 N3 128.07(17)
N4 C16 C15 122.75(17)
N3 C16 C15 109.18(16)
N4 C17 N5 128.15(17)
N4 C17 C18 122.19(17)
N5 C17 C18 109.65(16)
C19 C18 C23 122.08(17)
C19 C18 C17 130.98(18)
C23 C18 C17 106.92(16)
C20 C19 C18 117.35(18)
C20 C19 H19 121.3
C18 C19 H19 121.3
C19 C20 C21 121.24(18)
C19 C20 H20 119.4
C21 C20 H20 119.4
C22 C21 C20 121.35(18)
C22 C21 H21 119.3
C20 C21 H21 119.3
C21 C22 C23 118.01(18)
C21 C22 H22 121.0
C23 C22 H22 121.0
C22 C23 C18 119.97(17)
C22 C23 C24 134.51(18)
C18 C23 C24 105.50(16)
N6 C24 N5 126.40(17)
N6 C24 C23 124.22(17)
N5 C24 C23 109.38(16)
N6 C25 N7 126.30(17)
N6 C25 C26 123.90(17)
N7 C25 C26 109.80(16)
C27 C26 C31 119.83(18)
C27 C26 C25 134.90(18)
C31 C26 C25 105.27(16)
C28 C27 C26 118.37(18)
C28 C27 H27 120.8
C26 C27 H27 120.8
C27 C28 C29 121.43(18)
C27 C28 H28 119.3
C29 C28 H28 119.3
C30 C29 C28 120.60(18)
C30 C29 H29 119.7
C28 C29 H29 119.7
C29 C30 C31 118.05(18)
C29 C30 H30 121.0
C31 C30 H30 121.0
C30 C31 C26 121.69(17)
C30 C31 C32 131.13(17)
C26 C31 C32 107.18(16)
N8 C32 N7 128.32(17)
N8 C32 C31 122.53(17)
N7 C32 C31 109.15(16)
O1 C33 H33A 109.5
O1 C33 H33B 109.5
H33A C33 H33B 109.5
O1 C33 H33C 109.5
H33A C33 H33C 109.5
H33B C33 H33C 109.5

loop_
_geom_bond_atom_site_label_1
_geom_bond_atom_site_label_2
_geom_bond_site_symmetry_2
_geom_bond_distance
_geom_bond_publ_flag
Mg1 N7 . 2.0315(17) ?
Mg1 O1 . 2.0331(14) ?
Mg1 N1 . 2.0333(16) ?
Mg1 N3 . 2.0345(17) ?
Mg1 N5 . 2.0352(16) ?
O1 C33 . 1.431(2) ?
O1 H1 . 0.83(2) ?
N1 C1 . 1.364(2) ?
N1 C8 . 1.371(2) ?
N2 C8 . 1.338(2) ?
N2 C9 . 1.340(2) ?
N3 C9 . 1.368(2) ?
N3 C16 . 1.368(2) ?
N4 C17 . 1.333(2) ?
N4 C16 . 1.334(2) ?
N5 C24 . 1.363(2) ?
N5 C17 . 1.370(2) ?
N6 C24 . 1.348(2) ?
N6 C25 . 1.353(2) ?
N7 C25 . 1.363(2) ?
N7 C32 . 1.376(2) ?
N8 C32 . 1.333(2) ?
N8 C1 . 1.337(2) ?
C1 C2 . 1.459(3) ?
C2 C3 . 1.395(3) ?
C2 C7 . 1.399(3) ?
C3 C4 . 1.382(3) ?
C3 H3 . 0.9500 ?
C4 C5 . 1.399(3) ?
C4 H4 . 0.9500 ?
C5 C6 . 1.388(3) ?
C5 H5 . 0.9500 ?
C6 C7 . 1.391(3) ?
C6 H6 . 0.9500 ?
C7 C8 . 1.465(3) ?
C9 C10 . 1.465(3) ?
C10 C11 . 1.391(3) ?
C10 C15 . 1.402(3) ?
C11 C12 . 1.387(3) ?
C11 H11 . 0.9500 ?
C12 C13 . 1.405(3) ?
C12 H12 . 0.9500 ?
C13 C14 . 1.381(3) ?
C13 H13 . 0.9500 ?
C14 C15 . 1.389(3) ?
C14 H14 . 0.9500 ?
C15 C16 . 1.454(3) ?
C17 C18 . 1.451(3) ?
C18 C19 . 1.391(3) ?
C18 C23 . 1.401(3) ?
C19 C20 . 1.384(3) ?
C19 H19 . 0.9500 ?
C20 C21 . 1.395(3) ?
C20 H20 . 0.9500 ?
C21 C22 . 1.391(3) ?
C21 H21 . 0.9500 ?
C22 C23 . 1.393(3) ?
C22 H22 . 0.9500 ?
C23 C24 . 1.479(2) ?
C25 C26 . 1.470(3) ?
C26 C27 . 1.392(3) ?
C26 C31 . 1.408(3) ?
C27 C28 . 1.386(3) ?
C27 H27 . 0.9500 ?
C28 C29 . 1.401(3) ?
C28 H28 . 0.9500 ?
C29 C30 . 1.385(3) ?
C29 H29 . 0.9500 ?
C30 C31 . 1.387(3) ?
C30 H30 . 0.9500 ?
C31 C32 . 1.452(3) ?
C33 H33A . 0.9800 ?
C33 H33B . 0.9800 ?
C33 H33C . 0.9800 ?

loop_
_geom_hbond_atom_site_label_D
_geom_hbond_atom_site_label_H
_geom_hbond_atom_site_label_A
_geom_hbond_site_symmetry_A
_geom_hbond_distance_DH
_geom_hbond_distance_HA
_geom_hbond_distance_DA
_geom_hbond_angle_DHA
O1 H1 N6 3_566 0.83(2) 1.87(2) 2.698(2) 177(2)

loop_
_geom_torsion_atom_site_label_1
_geom_torsion_atom_site_label_2
_geom_torsion_atom_site_label_3
_geom_torsion_atom_site_label_4
_geom_torsion
N7 Mg1 O1 C33 -133.99(16)
N1 Mg1 O1 C33 -42.72(17)
N3 Mg1 O1 C33 46.22(17)
N5 Mg1 O1 C33 137.57(16)
N7 Mg1 N1 C1 18.76(15)
O1 Mg1 N1 C1 -83.33(15)
N3 Mg1 N1 C1 174.24(15)
N5 Mg1 N1 C1 96.0(2)
N7 Mg1 N1 C8 -173.40(15)
O1 Mg1 N1 C8 84.52(15)
N3 Mg1 N1 C8 -17.92(15)
N5 Mg1 N1 C8 -96.2(2)
N7 Mg1 N3 C9 96.4(2)
O1 Mg1 N3 C9 -84.05(15)
N1 Mg1 N3 C9 17.86(15)
N5 Mg1 N3 C9 173.81(15)
N7 Mg1 N3 C16 -97.0(2)
O1 Mg1 N3 C16 82.53(15)
N1 Mg1 N3 C16 -175.56(15)
N5 Mg1 N3 C16 -19.61(15)
N7 Mg1 N5 C24 -21.46(15)
O1 Mg1 N5 C24 80.06(15)
N1 Mg1 N5 C24 -99.2(2)
N3 Mg1 N5 C24 -177.00(15)
N7 Mg1 N5 C17 175.07(14)
O1 Mg1 N5 C17 -83.41(14)
N1 Mg1 N5 C17 97.3(2)
N3 Mg1 N5 C17 19.53(14)
O1 Mg1 N7 C25 -80.20(15)
N1 Mg1 N7 C25 177.37(15)
N3 Mg1 N7 C25 99.3(2)
N5 Mg1 N7 C25 21.38(15)
O1 Mg1 N7 C32 84.06(14)
N1 Mg1 N7 C32 -18.37(14)
N3 Mg1 N7 C32 -96.4(2)
N5 Mg1 N7 C32 -174.36(14)
C32 N8 C1 N1 -1.0(3)
C32 N8 C1 C2 177.85(17)
C8 N1 C1 N8 177.28(18)
Mg1 N1 C1 N8 -13.1(3)
C8 N1 C1 C2 -1.7(2)
Mg1 N1 C1 C2 167.91(12)
N8 C1 C2 C3 -0.1(3)
N1 C1 C2 C3 179.00(19)
N8 C1 C2 C7 -178.07(17)
N1 C1 C2 C7 1.0(2)
C7 C2 C3 C4 -0.8(3)
C1 C2 C3 C4 -178.59(19)
C2 C3 C4 C5 0.4(3)
C3 C4 C5 C6 0.5(3)
C4 C5 C6 C7 -0.9(3)
C5 C6 C7 C2 0.6(3)
C5 C6 C7 C8 178.63(19)
C3 C2 C7 C6 0.3(3)
C1 C2 C7 C6 178.61(17)
C3 C2 C7 C8 -178.19(16)
C1 C2 C7 C8 0.09(19)
C9 N2 C8 N1 1.7(3)
C9 N2 C8 C7 -178.28(16)
C1 N1 C8 N2 -178.20(17)
Mg1 N1 C8 N2 12.4(3)
C1 N1 C8 C7 1.8(2)
Mg1 N1 C8 C7 -167.60(12)
C6 C7 C8 N2 0.6(3)
C2 C7 C8 N2 178.85(17)
C6 C7 C8 N1 -179.42(19)
C2 C7 C8 N1 -1.1(2)
C8 N2 C9 N3 -1.9(3)
C8 N2 C9 C10 178.77(17)
C16 N3 C9 N2 179.71(17)
Mg1 N3 C9 N2 -12.1(3)
C16 N3 C9 C10 -0.9(2)
Mg1 N3 C9 C10 167.33(12)
N2 C9 C10 C11 -0.5(3)
N3 C9 C10 C11 -179.9(2)
N2 C9 C10 C15 179.52(17)
N3 C9 C10 C15 0.1(2)
C15 C10 C11 C12 -2.0(3)
C9 C10 C11 C12 178.00(19)
C10 C11 C12 C13 1.2(3)
C11 C12 C13 C14 0.3(3)
C12 C13 C14 C15 -1.0(3)
C13 C14 C15 C10 0.1(3)
C13 C14 C15 C16 -178.95(19)
C11 C10 C15 C14 1.4(3)
C9 C10 C15 C14 -178.60(16)
C11 C10 C15 C16 -179.32(17)
C9 C10 C15 C16 0.68(19)
C17 N4 C16 N3 1.3(3)
C17 N4 C16 C15 -177.74(17)
C9 N3 C16 N4 -177.87(18)
Mg1 N3 C16 N4 13.5(3)
C9 N3 C16 C15 1.3(2)
Mg1 N3 C16 C15 -167.31(12)
C14 C15 C16 N4 -2.8(3)
C10 C15 C16 N4 177.99(17)
C14 C15 C16 N3 177.93(19)
C10 C15 C16 N3 -1.2(2)
C16 N4 C17 N5 -1.4(3)
C16 N4 C17 C18 179.95(17)
C24 N5 C17 N4 -179.41(18)
Mg1 N5 C17 N4 -13.4(3)
C24 N5 C17 C18 -0.6(2)
Mg1 N5 C17 C18 165.40(12)
N4 C17 C18 C19 0.8(3)
N5 C17 C18 C19 -178.12(18)
N4 C17 C18 C23 178.97(16)
N5 C17 C18 C23 0.1(2)
C23 C18 C19 C20 -0.4(3)
C17 C18 C19 C20 177.55(18)
C18 C19 C20 C21 0.3(3)
C19 C20 C21 C22 0.2(3)
C20 C21 C22 C23 -0.6(3)
C21 C22 C23 C18 0.5(3)
C21 C22 C23 C24 -177.89(19)
C19 C18 C23 C22 0.0(3)
C17 C18 C23 C22 -178.37(16)
C19 C18 C23 C24 178.83(16)
C17 C18 C23 C24 0.42(19)
C25 N6 C24 N5 1.3(3)
C25 N6 C24 C23 -179.01(16)
C17 N5 C24 N6 -179.42(17)
Mg1 N5 C24 N6 15.1(3)
C17 N5 C24 C23 0.9(2)
Mg1 N5 C24 C23 -164.61(12)
C22 C23 C24 N6 -2.0(3)
C18 C23 C24 N6 179.48(17)
C22 C23 C24 N5 177.72(19)
C18 C23 C24 N5 -0.8(2)
C24 N6 C25 N7 -1.5(3)
C24 N6 C25 C26 178.75(16)
C32 N7 C25 N6 178.93(17)
Mg1 N7 C25 N6 -14.9(3)
C32 N7 C25 C26 -1.3(2)
Mg1 N7 C25 C26 164.92(12)
N6 C25 C26 C27 2.2(3)
N7 C25 C26 C27 -177.6(2)
N6 C25 C26 C31 -178.50(16)
N7 C25 C26 C31 1.7(2)
C31 C26 C27 C28 -0.5(3)
C25 C26 C27 C28 178.65(19)
C26 C27 C28 C29 1.5(3)
C27 C28 C29 C30 -1.1(3)
C28 C29 C30 C31 -0.3(3)
C29 C30 C31 C26 1.3(3)
C29 C30 C31 C32 -177.27(18)
C27 C26 C31 C30 -0.9(3)
C25 C26 C31 C30 179.73(16)
C27 C26 C31 C32 178.00(16)
C25 C26 C31 C32 -1.41(19)
C1 N8 C32 N7 1.2(3)
C1 N8 C32 C31 -179.95(17)
C25 N7 C32 N8 179.28(18)
Mg1 N7 C32 N8 12.6(3)
C25 N7 C32 C31 0.35(19)
Mg1 N7 C32 C31 -166.34(12)
C30 C31 C32 N8 0.4(3)
C26 C31 C32 N8 -178.28(16)
C30 C31 C32 N7 179.44(18)
C26 C31 C32 N7 0.7(2)
